data_1573735
loop_
_publ_author_name
'Das, Saikat'
'Sakai, Jin'
'Nakatani, Riki'
'Kondo, Ayumu'
'Tomioka, Rina'
'Das, Subhabrata'
'Takahashi, Shuntaro'
'Kawawaki, Tokuhisa'
'Biswas, Sourav'
'Negishi, Yuichi'

_publ_section_title
;
 Tunable structural rearrangement in Cu cluster assemblies through linker
 and solvent alterations
;
_journal_name_full 'Chemical Science'
_journal_paper_doi 10.1039/D4SC07730J
_journal_year 2025
_chemical_formula_moiety 'C59 H66 Cu6 F6 N5 O3 S4, C H2 Cl2, 1[CF3COO], 2[C4H9NO]'
_chemical_formula_sum 'C70 H86 Cl2 Cu6 F9 N7 O7 S4'
_chemical_formula_weight 1888.83
_space_group_crystal_system orthorhombic
_space_group_IT_number 62
_space_group_name_Hall '-P 2ac 2n'
_space_group_name_H-M_alt 'P n m a'
_atom_sites_solution_hydrogens mixed
_audit_creation_date 2024-10-02
_audit_creation_method
;
Olex2 1.5
(compiled 2023.08.24 svn.re1ec1418 for OlexSys, GUI svn.r6817)
;
_audit_update_record
;
2024-11-05 deposited with the CCDC.	2025-01-22 downloaded from the CCDC.
;
_cell_angle_alpha 90
_cell_angle_beta 90
_cell_angle_gamma 90
_cell_formula_units_Z 8
_cell_length_a 36.1356(2)
_cell_length_b 16.4719(2)
_cell_length_c 28.0985(3)
_cell_measurement_reflns_used 14051
_cell_measurement_temperature 293(2)
_cell_measurement_theta_max 69.2450
_cell_measurement_theta_min 1.9850
_cell_volume 16724.8(3)
_computing_cell_refinement 'CrysAlisPro 1.171.43.107a (Rigaku OD, 2024)'
_computing_data_collection 'CrysAlisPro system (CCD 43.107a 64-bit (release 07-02-2024))'
_computing_data_reduction 'CrysAlisPro 1.171.43.107a (Rigaku OD, 2024)'
_computing_molecular_graphics 'Olex2 1.5 (Dolomanov et al., 2009)'
_computing_publication_material 'Olex2 1.5 (Dolomanov et al., 2009)'
_computing_structure_refinement 'SHELXL 2019/2 (Sheldrick, 2015)'
_computing_structure_solution 'SHELXT 2018/2 (Sheldrick, 2018)'
_diffrn_ambient_temperature 293(2)
_diffrn_detector_area_resol_mean 10.0000
_diffrn_detector_type HyPix
_diffrn_measured_fraction_theta_full 0.994
_diffrn_measured_fraction_theta_max 0.973
_diffrn_measurement_details
;
List of Runs (angles in degrees, time in seconds):

  # Type    Start    End  Width  t~exp~   \w     \q     \k     \f   Frames
#--------------------------------------------------------------------------
  1  \w   -144.00-103.00   0.50    3.37    --  -54.83-107.00 152.00   82
  2  \w   -142.00 -82.00   0.50    3.37    --  -54.83-112.00-111.00  120
  3  \w    -25.00  28.00   0.50    3.37    --  -54.83  23.00 144.00  106
  4  \w     16.00  72.00   0.50    3.37    --   54.83-112.00-111.00  112
  5  \w   -154.00-120.00   0.50    3.37    -- -104.00 -23.00 -20.00   68
  6  \w   -149.00-110.00   0.50    3.37    -- -104.00-112.00-111.00   78
  7  \w     23.00  96.00   0.50    3.37    --  109.67-112.00-111.00  146
  8  \w     20.00 106.00   0.50    3.37    --  109.67-107.00 152.00  172
  9  \w     -8.00  45.00   0.50    0.84    --    0.00 -99.00   0.00  106
 10  \w    -93.00 -40.00   0.50    0.84    --    0.00 178.00 -60.00  106
 11  \w    -23.00   9.00   0.50    3.37    --  -54.83  15.00-150.00   64
 12  \w     -5.00  21.00   0.50    3.37    --  -54.83  15.00 -90.00   52
 13  \w    -48.00 -22.00   0.50    3.37    -- -104.00  50.00   0.00   52
 14  \w     25.00  55.00   0.50    3.37    --  109.67 -50.00  30.00   60
 15  \w     21.00  47.00   0.50    3.37    --  109.67 -37.00 120.00   52
 16  \w     25.00  71.00   0.50    3.37    --  109.67 -63.00 150.00   92
 17  \w     25.00  50.00   0.50    3.37    --  109.67 -50.00-150.00   50
 18  \w     20.00  48.00   0.50    3.37    --  109.67 -37.00  60.00   56
 19  \w     20.00  46.00   0.50    3.37    --  109.67 -37.00   0.00   52
 20  \w     22.00  48.00   0.50    3.37    --  109.67 -37.00 -30.00   52
 21  \w     20.00  45.00   0.50    3.37    --  109.67 -37.00-150.00   50
;
_diffrn_measurement_device 'four-circle diffractometer'
_diffrn_measurement_device_type 'XtaLAB Synergy R, DW system, HyPix'
_diffrn_measurement_method '\w scans'
_diffrn_radiation_type CuK\a
_diffrn_radiation_wavelength 1.54184
_diffrn_reflns_av_R_equivalents 0.0322
_diffrn_reflns_av_unetI/netI 0.0332
_diffrn_reflns_Laue_measured_fraction_full 0.994
_diffrn_reflns_Laue_measured_fraction_max 0.973
_diffrn_reflns_limit_h_max 16
_diffrn_reflns_limit_h_min -44
_diffrn_reflns_limit_k_max 20
_diffrn_reflns_limit_k_min -14
_diffrn_reflns_limit_l_max 34
_diffrn_reflns_limit_l_min -33
_diffrn_reflns_number 51292
_diffrn_reflns_point_group_measured_fraction_full 0.994
_diffrn_reflns_point_group_measured_fraction_max 0.973
_diffrn_reflns_theta_full 67.684
_diffrn_reflns_theta_max 71.217
_diffrn_reflns_theta_min 3.342
_exptl_absorpt_coefficient_mu 3.796
_exptl_absorpt_correction_T_max 1.00000
_exptl_absorpt_correction_T_min 0.62414
_exptl_absorpt_correction_type multi-scan
_exptl_absorpt_process_details
;
CrysAlisPro 1.171.43.107a (Rigaku Oxford Diffraction, 2024)
Empirical absorption correction using spherical harmonics,
implemented in SCALE3 ABSPACK scaling algorithm.
;
_exptl_crystal_colour Yellow
_exptl_crystal_colour_primary yellow
_exptl_crystal_density_diffrn 1.500
_exptl_crystal_description block
_exptl_crystal_F_000 7712
_exptl_crystal_size_max 0.15
_exptl_crystal_size_mid 0.15
_exptl_crystal_size_min 0.15
_refine_diff_density_max 2.483
_refine_diff_density_min -1.483
_refine_diff_density_rms 0.147
_refine_ls_extinction_method none
_refine_ls_goodness_of_fit_ref 1.055
_refine_ls_hydrogen_treatment constr
_refine_ls_matrix_type full
_refine_ls_number_parameters 771
_refine_ls_number_reflns 16378
_refine_ls_number_restraints 964
_refine_ls_restrained_S_all 1.083
_refine_ls_R_factor_all 0.1215
_refine_ls_R_factor_gt 0.1032
_refine_ls_shift/su_max 0.002
_refine_ls_shift/su_mean 0.000
_refine_ls_structure_factor_coef Fsqd
_refine_ls_weighting_details 'w=1/[\s^2^(Fo^2^)+(0.1822P)^2^+79.5385P] where P=(Fo^2^+2Fc^2^)/3'
_refine_ls_weighting_scheme calc
_refine_ls_wR_factor_gt 0.3038
_refine_ls_wR_factor_ref 0.3217
_reflns_Friedel_coverage 0.000
_reflns_number_gt 12404
_reflns_number_total 16378
_reflns_threshold_expression 'I > 2\s(I)'
_cod_data_source_file d4sc07730j2.cif
_cod_data_source_block Cu6-dpb
_cod_depositor_comments
;
The following automatic conversions were performed:

data item '_exptl_crystal_colour_primary' value 'Yellow' was changed
to 'yellow' in accordance with the
/home/data/users/saulius/crontab/automatic-downloads/rss-feeds/RSC/lib/dictionaries/cif_core.dic
dictionary named 'cif_core.dic' version 2.4.2 last updated on
2011-04-26.

Automatic conversion script
Id: cif_fix_values 8170 2020-07-09 18:12:32Z antanas 
;
_cod_database_code 1573735
_shelx_shelxl_version_number 2019/2
_shelx_space_group_comment
;
The symmetry employed for this shelxl refinement is uniquely defined
by the following loop, which should always be used as a source of
symmetry information in preference to the above space-group names.
They are only intended as comments.
;
_shelx_estimated_absorpt_t_max 0.600
_shelx_estimated_absorpt_t_min 0.600
_olex2_refinement_description
;
1. Fixed Uiso
 At 1.2 times of:
  All C(H) groups, All C(H,H) groups
 At 1.5 times of:
  All C(H,H,H) groups
2. Restrained distances
 N5-C2_$1 = C65-C2 = C65_$1-C29 = C65-C29 = C65-C2 = N5-C2
 1.39 with sigma of 0.01
 C2_$1-C29
 2.39 with sigma of 0.01
 C65-C65_$1
 2.39 with sigma of 0.01
 C29-C2
 2.39 with sigma of 0.01
 C2-C2_$1
 2.39 with sigma of 0.01
 C65-N5
 2.39 with sigma of 0.01
 N5-C65_$1
 2.39 with sigma of 0.01
 C67-C7 = C17-C67 = C17-C27 = C17_$1-C27 = C17-C67 = C67_$1-C7
 1.39 with sigma of 0.01
 C7-C17
 2.39 with sigma of 0.01
 C67-C27
 2.39 with sigma of 0.01
 C17-C17_$1
 2.39 with sigma of 0.01
 C27-C67_$1
 2.39 with sigma of 0.01
 C17_$1-C7
 2.39 with sigma of 0.01
 C67_$1-C67
 2.39 with sigma of 0.01
 Cu7-O5
 2.4 with sigma of 0.02
 F2-C35 = F3-C35
 1.34 with sigma of 0.02
 F5-C35
 1.33 with sigma of 0.02
 O3-C69
 1.25 with sigma of 0.02
 O2-C69
 1.24 with sigma of 0.02
 C69-C35
 1.55 with sigma of 0.02
 C7-C29
 1.53 with sigma of 0.01
 F2-F5 = F5-F3
 2.16 with sigma of 0.04
 F2-F3
 2.15 with sigma of 0.04
 F2-C69
 2.37 with sigma of 0.04
 F5-C69
 2.42 with sigma of 0.04
 F3-C69
 2.39 with sigma of 0.04
 O3-O2
 2.25 with sigma of 0.04
 O3-C35
 2.38 with sigma of 0.04
 O2-C35
 2.35 with sigma of 0.04
 C35-F2 \\sim C35-F5 \\sim C35-F3
 with sigma of 0.02
 C69-F2 \\sim C69-F5 \\sim C69-F3
 with sigma of 0.04
 F2-F5 \\sim F5-F3 \\sim F3-F2
 with sigma of 0.04
 C69-O2 \\sim C69-O3
 with sigma of 0.02
3. Restrained planarity
 N5, C2, C2_$1, C29, C65_$1, C65
 with sigma of 0.1
 C7, C17, C17_$1, C27, C67_$1, C67
 with sigma of 0.1
 O2, O3, C35, C69
 with sigma of 0.1
4. Rigid bond restraints
 All non-hydrogen atoms
 with sigma for 1-2 distances of 0.01 and sigma for 1-3 distances of 0.01
5. Uiso/Uaniso restraints and constraints
All non-hydrogen atoms have similar U: within 2A with sigma of 0.01 and sigma
for terminal atoms of 0.02 within 2A
F2 \\sim F3 \\sim F5 \\sim O2 \\sim O3 \\sim C35 \\sim C69: within 2A with
sigma of 0.04 and sigma for terminal atoms of 0.08 within 2A
Uanis(C27) \\sim Ueq, Uanis(C17) \\sim Ueq, Uanis(C67) \\sim Ueq, Uanis(C7)
\\sim Ueq, Uanis(C29) \\sim Ueq, Uanis(C65) \\sim Ueq, Uanis(C2) \\sim Ueq:
with sigma of 0.01 and sigma for terminal atoms of 0.02
6. Rigid body (RIGU) restrains
 F2, F3, F5, O2, O3, C35, C69
 with sigma for 1-2 distances of 0.004 and sigma for 1-3 distances of 0.004
7. Others
 Fixed Sof: H5A(0.5) H5B(0.5) H5C(0.5) H11A(0.5) H11B(0.5) H11C(0.5) H33A(0.5)
 H33B(0.5) H33C(0.5) H58A(0.5) H58B(0.5) H58C(0.5)
8.a Riding coordinates:
 C63(H63A,H63B,H63C)
8.b Secondary CH2 refined with riding coordinates:
 C61(H61A,H61B)
8.c Me refined with riding coordinates:
 C33(H33A,H33B,H33C), C58(H58A,H58B,H58C)
8.d Aromatic/amide H refined with riding coordinates:
 C1(H1), C4(H4), C8(H8), C10(H10), C32(H32), C34(H34), C38(H38), C40(H40),
 C12(H12), C14(H14), C18(H18), C20(H20), C22(H22), C24(H24), C28(H28), C30(H30),
  C2(H2), C13(H13), C17(H17), C25(H25), C44(H44), C46(H46), C50(H50), C52(H52),
 C47(H47), C51(H51), C65(H65), C67(H67), C70(H70), C71(H71), C37(H37), C19(H19)
8.e Fitted hexagon refined as free rotating group:
 N1(C1,C4,C6,C8,C10), N3(C32,C34,C36,C38,C40), N4(C12,C14,C16,C18,C20), N6(C22,
 C24,C26,C28,C30), C42(C44,C46,C48,C50,C52), C68(C70,C71,C9,C37,C19)
8.f Idealised Me refined as rotating group:
 C5(H5A,H5B,H5C), C11(H11A,H11B,H11C), C31(H31A,H31B,H31C), C39(H39A,H39B,
 H39C), C43(H43A,H43B,H43C), C49(H49A,H49B,H49C), C53(H53A,H53B,H53C), C55(H55A,
 H55B,H55C), C57(H57A,H57B,H57C), C59(H59A,H59B,H59C), C60(H60A,H60B,H60C)
;
_smtbx_masks_special_details
;
A solvent mask was calculated and 1136 electrons were 
found in a volume of 4932\%A^3^ in 1 void per unit cell. 
This is consistent with the presence of 
3[C4H9NO] per formula unit 
which account for 1152 electrons 
per unit cell.
;
_olex2_submission_special_instructions 'No special instructions were received'
_oxdiff_exptl_absorpt_empirical_details
;
Empirical correction (ABSPACK) includes:
- Absorption correction using spherical harmonics
- Frame scaling
;

loop_
_space_group_symop_operation_xyz
'x, y, z'
'-x+1/2, -y, z+1/2'
'-x, y+1/2, -z'
'x+1/2, -y+1/2, -z+1/2'
'-x, -y, -z'
'x-1/2, y, -z-1/2'
'x, -y-1/2, z'
'-x-1/2, y-1/2, z-1/2'

loop_
_atom_site_label
_atom_site_type_symbol
_atom_site_fract_x
_atom_site_fract_y
_atom_site_fract_z
_atom_site_U_iso_or_equiv
_atom_site_adp_type
_atom_site_occupancy
_atom_site_site_symmetry_order
_atom_site_calc_flag
_atom_site_refinement_flags_posn
_atom_site_refinement_flags_adp
_atom_site_refinement_flags_occupancy
_atom_site_disorder_assembly
_atom_site_disorder_group
Cu1 Cu 0.45701(2) 0.34626(6) 0.78913(3) 0.0360(3) Uani 1 1 d . U . . .
Cu2 Cu 0.85059(3) 0.64827(7) 0.88669(4) 0.0459(3) Uani 1 1 d . U . . .
Cu3 Cu 0.41405(5) 0.250000 0.85846(6) 0.0567(4) Uani 1 2 d S TU P . .
Cu4 Cu 0.89539(3) 0.750000 0.81392(5) 0.0392(3) Uani 1 2 d S TU P . .
Cu5 Cu 0.35052(3) 0.34860(8) 0.79386(5) 0.0585(4) Uani 1 1 d . U . . .
Cu6 Cu -0.04281(2) 0.65241(6) 0.88979(3) 0.0412(3) Uani 1 1 d . U . . .
Cu7 Cu 0.89927(4) 0.750000 0.98029(7) 0.0952(9) Uani 1 2 d DS TU P . .
Cu8 Cu 0.39956(4) 0.250000 0.69416(5) 0.0447(4) Uani 1 2 d S TU P . .
S1 S 0.45373(5) 0.250000 0.73262(7) 0.0325(4) Uani 1 2 d S TU P . .
S2 S 0.40477(4) 0.37286(12) 0.82746(6) 0.0449(4) Uani 1 1 d . U . . .
S3 S 0.84770(5) 0.750000 0.93894(8) 0.0429(6) Uani 1 2 d S TU P . .
S4 S 0.90468(4) 0.63233(10) 0.85010(6) 0.0376(4) Uani 1 1 d . U . . .
S5 S 0.34815(6) 0.250000 0.73889(11) 0.0604(8) Uani 1 2 d S TU P . .
S6 S 0.95364(5) 0.750000 0.94479(8) 0.0379(5) Uani 1 2 d S TU P . .
F1 F 0.8671(2) 0.750000 0.6523(3) 0.094(3) Uani 1 2 d S TU P . .
F2 F 0.4622(5) 0.3333(6) 1.0105(5) 0.224(4) Uani 1 1 d D U . . .
F3 F 0.4898(3) 0.2142(7) 1.0184(4) 0.205(4) Uani 1 1 d D U . . .
F4 F 0.8185(2) 0.6868(5) 0.6698(2) 0.126(3) Uani 1 1 d . U . . .
F5 F 0.4296(3) 0.2231(8) 1.0215(4) 0.205(5) Uani 1 1 d D U . . .
F6 F 0.8916(2) 0.8127(5) 1.1533(3) 0.128(3) Uani 1 1 d . U . . .
F7 F 0.8440(2) 0.750000 1.1290(3) 0.128(4) Uani 1 2 d S TU P . .
O1 O 0.8819(2) 0.750000 0.7446(2) 0.0519(16) Uani 1 2 d S TU P . .
O2 O 0.4879(4) 0.250000 0.9250(5) 0.111(3) Uani 1 2 d DS TU P . .
O3 O 0.4254(3) 0.250000 0.9297(4) 0.103(3) Uani 1 2 d DS TU P . .
O4 O 0.8216(2) 0.750000 0.7608(3) 0.061(2) Uani 1 2 d S TU P . .
O5 O 0.8966(2) 0.8140(7) 1.0581(3) 0.114(3) Uani 1 1 d D U . . .
N1 N 0.50557(8) 0.3975(3) 0.80662(15) 0.0442(12) Uani 1 1 d G U . . .
C1 C 0.52665(11) 0.3571(3) 0.84055(16) 0.0507(16) Uani 1 1 d G U . . .
H1 H 0.516283 0.314955 0.858064 0.061 Uiso 1 1 calc R U . . .
C4 C 0.56321(11) 0.3798(3) 0.84831(17) 0.0527(16) Uani 1 1 d G U . . .
H4 H 0.577309 0.352718 0.871017 0.063 Uiso 1 1 calc R U . . .
C6 C 0.57870(8) 0.4428(3) 0.82214(18) 0.0489(15) Uani 1 1 d G U . . .
C8 C 0.55762(11) 0.4832(3) 0.78821(18) 0.0535(16) Uani 1 1 d G U . . .
H8 H 0.567986 0.525370 0.770698 0.064 Uiso 1 1 calc R U . . .
C10 C 0.52106(10) 0.4606(3) 0.78045(15) 0.0492(15) Uani 1 1 d G U . . .
H10 H 0.506959 0.487609 0.757744 0.059 Uiso 1 1 calc R U . . .
N2 N 0.2971(3) 0.250000 0.2359(4) 0.073(2) Uani 1 2 d S TU P . .
N3 N 0.30407(10) 0.4073(4) 0.8143(2) 0.0743(19) Uani 1 1 d G U . . .
C32 C 0.28232(12) 0.3669(3) 0.8476(2) 0.073(2) Uani 1 1 d G U . . .
H32 H 0.292108 0.323676 0.864712 0.087 Uiso 1 1 calc R U . . .
C34 C 0.24594(12) 0.3911(4) 0.8551(2) 0.070(2) Uani 1 1 d G U . . .
H34 H 0.231390 0.364065 0.877328 0.084 Uiso 1 1 calc R U . . .
C36 C 0.23132(10) 0.4557(4) 0.8295(2) 0.069(2) Uani 1 1 d G U . . .
C38 C 0.25307(13) 0.4962(4) 0.7963(2) 0.075(2) Uani 1 1 d G U . . .
H38 H 0.243283 0.539417 0.779089 0.090 Uiso 1 1 calc R U . . .
C40 C 0.28945(12) 0.4720(4) 0.7887(2) 0.079(2) Uani 1 1 d G U . . .
H40 H 0.304002 0.499029 0.766472 0.095 Uiso 1 1 calc R U . . .
N4 N 0.00457(8) 0.5961(3) 0.87335(15) 0.0476(13) Uani 1 1 d G U . . .
C12 C 0.01952(10) 0.5324(3) 0.89947(15) 0.0516(16) Uani 1 1 d G U . . .
H12 H 0.005345 0.506594 0.922582 0.062 Uiso 1 1 calc R U . . .
C14 C 0.05565(11) 0.5073(3) 0.89106(17) 0.0516(16) Uani 1 1 d G U . . .
H14 H 0.065655 0.464665 0.908535 0.062 Uiso 1 1 calc R U . . .
C16 C 0.07684(8) 0.5459(3) 0.85652(17) 0.0518(15) Uani 1 1 d G U . . .
C18 C 0.06189(10) 0.6096(3) 0.83040(15) 0.0521(16) Uani 1 1 d G U . . .
H18 H 0.076066 0.635434 0.807289 0.063 Uiso 1 1 calc R U . . .
C20 C 0.02576(10) 0.6347(3) 0.83881(15) 0.0490(15) Uani 1 1 d G U . . .
H20 H 0.015755 0.677364 0.821336 0.059 Uiso 1 1 calc R U . . .
N5 N 0.3936(4) 0.250000 0.6220(3) 0.108(4) Uani 1 2 d DS TU P . .
N6 N 0.80418(9) 0.5883(3) 0.86908(16) 0.0539(14) Uani 1 1 d G U . . .
C22 C 0.78259(11) 0.6274(3) 0.83515(16) 0.0529(16) Uani 1 1 d G U . . .
H22 H 0.792179 0.671089 0.818228 0.063 Uiso 1 1 calc R U . . .
C24 C 0.74666(10) 0.6011(3) 0.82652(16) 0.0510(16) Uani 1 1 d G U . . .
H24 H 0.732208 0.627225 0.803813 0.061 Uiso 1 1 calc R U . . .
C26 C 0.73232(9) 0.5357(3) 0.85181(17) 0.0505(15) Uani 1 1 d G U . . .
C28 C 0.75392(11) 0.4967(3) 0.88574(17) 0.0549(17) Uani 1 1 d G U . . .
H28 H 0.744327 0.452952 0.902665 0.066 Uiso 1 1 calc R U . . .
C30 C 0.78985(10) 0.5230(3) 0.89438(16) 0.0561(17) Uani 1 1 d G U . . .
H30 H 0.804298 0.496816 0.917081 0.067 Uiso 1 1 calc R U . . .
C2 C 0.3886(3) 0.1778(3) 0.5981(3) 0.145(4) Uani 1 1 d D U . . .
H2 H 0.390516 0.128876 0.614358 0.175 Uiso 1 1 calc R U . . .
C3 C 0.4045(2) 0.4515(6) 0.8749(3) 0.0620(18) Uani 1 1 d . U . . .
C5 C 0.5306(2) 0.250000 0.7225(4) 0.044(2) Uani 1 2 d S TU P . .
H5A H 0.526138 0.220221 0.751283 0.067 Uiso 0.5 1 calc R U P A -1
H5B H 0.537262 0.304882 0.730188 0.067 Uiso 0.5 1 calc R U P A -1
H5C H 0.550458 0.224898 0.705163 0.067 Uiso 0.5 1 calc R U P A -1
C7 C 0.3547(6) 0.250000 0.4766(4) 0.143(4) Uani 1 2 d DS TU P . .
C11 C 1.0296(2) 0.750000 0.9608(4) 0.052(3) Uani 1 2 d S TU P . .
H11A H 1.028806 0.708638 0.936715 0.078 Uiso 0.5 1 calc R U P B -1
H11B H 1.049685 0.739355 0.982185 0.078 Uiso 0.5 1 calc R U P B -1
H11C H 1.033080 0.802007 0.946022 0.078 Uiso 0.5 1 calc R U P B -1
C13 C 0.2841(4) 0.250000 0.3195(5) 0.083(3) Uani 1 2 d S TU P . .
H13 H 0.265977 0.250000 0.343045 0.100 Uiso 1 2 calc R U P . .
C15 C 0.3037(3) 0.250000 0.7036(6) 0.084(3) Uani 1 2 d S TU P . .
C17 C 0.3333(4) 0.3223(3) 0.4075(4) 0.153(4) Uani 1 1 d D U . . .
H17 H 0.326828 0.370892 0.392863 0.183 Uiso 1 1 calc R U . . .
C21 C 0.8943(4) 0.750000 1.0795(6) 0.090(3) Uani 1 2 d S TU P . .
C23 C 0.3202(4) 0.250000 0.3317(5) 0.079(3) Uani 1 2 d S TU P . .
C25 C 0.2737(4) 0.250000 0.2713(5) 0.079(3) Uani 1 2 d S TU P . .
H25 H 0.248536 0.250000 0.264210 0.094 Uiso 1 2 calc R U P . .
C27 C 0.3305(5) 0.250000 0.3828(4) 0.103(3) Uani 1 2 d DS TU P . .
C29 C 0.3731(7) 0.250000 0.5264(4) 0.139(4) Uani 1 2 d DS TU P . .
C31 C 0.3034(3) 0.1744(7) 0.6733(5) 0.102(3) Uani 1 1 d . U . . .
H31A H 0.278582 0.164047 0.662542 0.153 Uiso 1 1 calc R U . . .
H31B H 0.311983 0.129136 0.691677 0.153 Uiso 1 1 calc R U . . .
H31C H 0.319256 0.182068 0.646263 0.153 Uiso 1 1 calc R U . . .
C33 C 0.2712(4) 0.250000 0.7386(7) 0.142(6) Uani 1 2 d S TU P . .
H33A H 0.271944 0.298474 0.757504 0.213 Uiso 0.5 1 calc R U P C -1
H33B H 0.248355 0.248173 0.721131 0.213 Uiso 0.5 1 calc R U P C -1
H33C H 0.272868 0.203354 0.758929 0.213 Uiso 0.5 1 calc R U P C -1
C35 C 0.4599(4) 0.250000 0.9987(6) 0.182(4) Uani 1 2 d DS TU P . .
C39 C 0.4941(2) 0.1748(5) 0.6625(3) 0.0567(19) Uani 1 1 d . U . . .
H39A H 0.495245 0.128205 0.682986 0.085 Uiso 1 1 calc R U . . .
H39B H 0.514834 0.174052 0.641084 0.085 Uiso 1 1 calc R U . . .
H39C H 0.471534 0.173439 0.644518 0.085 Uiso 1 1 calc R U . . .
C41 C 0.8387(4) 0.750000 0.6816(4) 0.062(2) Uani 1 2 d S TU P . .
C42 C 0.69260(8) 0.5103(3) 0.8442(2) 0.0524(15) Uani 1 1 d G U . . .
C44 C 0.66657(11) 0.5686(2) 0.8316(2) 0.0514(16) Uani 1 1 d G U . . .
H44 H 0.673704 0.622536 0.827941 0.062 Uiso 1 1 calc R U . . .
C46 C 0.62989(10) 0.5464(2) 0.82440(19) 0.0486(15) Uani 1 1 d G U . . .
H46 H 0.612480 0.585388 0.815961 0.058 Uiso 1 1 calc R U . . .
C48 C 0.61924(9) 0.4658(3) 0.8298(2) 0.0499(15) Uani 1 1 d G U . . .
C50 C 0.64526(12) 0.4075(2) 0.8424(2) 0.0625(19) Uani 1 1 d G U . . .
H50 H 0.638134 0.353640 0.846071 0.075 Uiso 1 1 calc R U . . .
C52 C 0.68195(10) 0.4298(3) 0.8496(2) 0.0596(18) Uani 1 1 d G U . . .
H52 H 0.699359 0.390787 0.858050 0.072 Uiso 1 1 calc R U . . .
C43 C 0.9900(2) 0.8259(6) 1.0176(3) 0.060(2) Uani 1 1 d . U . . .
H43A H 0.989378 0.871955 0.996596 0.091 Uiso 1 1 calc R U . . .
H43B H 1.011092 0.829876 1.038123 0.091 Uiso 1 1 calc R U . . .
H43C H 0.967789 0.824927 1.036369 0.091 Uiso 1 1 calc R U . . .
C45 C 0.8823(4) 0.750000 1.1273(5) 0.084(3) Uani 1 2 d S TU P . .
C47 C 0.3450(4) 0.250000 0.2937(5) 0.067(2) Uani 1 2 d S TU P . .
H47 H 0.370322 0.250000 0.299762 0.081 Uiso 1 2 calc R U P . .
C49 C 0.8059(2) 0.8288(8) 1.0072(3) 0.082(3) Uani 1 1 d . U . . .
H49A H 0.827388 0.828839 1.027210 0.123 Uiso 1 1 calc R U . . .
H49B H 0.784021 0.831190 1.026514 0.123 Uiso 1 1 calc R U . . .
H49C H 0.806605 0.875088 0.986426 0.123 Uiso 1 1 calc R U . . .
C51 C 0.3329(4) 0.250000 0.2480(5) 0.067(2) Uani 1 2 d S TU P . .
H51 H 0.350452 0.250000 0.223837 0.081 Uiso 1 2 calc R U P . .
C53 C 0.4432(3) 0.4609(6) 0.8953(3) 0.075(2) Uani 1 1 d . U . . .
H53A H 0.442569 0.498248 0.921517 0.112 Uiso 1 1 calc R U . . .
H53B H 0.459497 0.481407 0.871105 0.112 Uiso 1 1 calc R U . . .
H53C H 0.452011 0.409149 0.906116 0.112 Uiso 1 1 calc R U . . .
C54 C 0.8480(3) 0.750000 0.7351(4) 0.051(2) Uani 1 2 d S TU P . .
C55 C 0.9373(2) 0.5638(7) 0.7720(4) 0.086(3) Uani 1 1 d . U . . .
H55A H 0.932328 0.614308 0.756153 0.128 Uiso 1 1 calc R U . . .
H55B H 0.938013 0.520748 0.749003 0.128 Uiso 1 1 calc R U . . .
H55C H 0.960647 0.567082 0.788090 0.128 Uiso 1 1 calc R U . . .
C56 C 0.4953(2) 0.250000 0.6917(3) 0.0393(18) Uani 1 2 d S TU P . .
C57 C 0.3787(3) 0.4251(7) 0.9146(3) 0.082(3) Uani 1 1 d . U . . .
H57A H 0.389441 0.380138 0.931411 0.123 Uiso 1 1 calc R U . . .
H57B H 0.355355 0.409078 0.901354 0.123 Uiso 1 1 calc R U . . .
H57C H 0.375013 0.469511 0.936262 0.123 Uiso 1 1 calc R U . . .
C58 C 0.7708(2) 0.750000 0.9448(4) 0.062(3) Uani 1 2 d S TU P . .
H58A H 0.770396 0.798753 0.926093 0.093 Uiso 0.5 1 calc R U P D -1
H58B H 0.771520 0.703674 0.924097 0.093 Uiso 0.5 1 calc R U P D -1
H58C H 0.748937 0.747573 0.964184 0.093 Uiso 0.5 1 calc R U P D -1
C59 C 0.3905(3) 0.5303(6) 0.8524(3) 0.079(3) Uani 1 1 d . U . . .
H59A H 0.405569 0.543731 0.825408 0.119 Uiso 1 1 calc R U . . .
H59B H 0.391840 0.573400 0.875393 0.119 Uiso 1 1 calc R U . . .
H59C H 0.365311 0.523335 0.842416 0.119 Uiso 1 1 calc R U . . .
C60 C 0.87061(18) 0.5386(5) 0.7808(3) 0.0547(19) Uani 1 1 d . U . . .
H60A H 0.851557 0.520280 0.802034 0.082 Uiso 1 1 calc R U . . .
H60B H 0.873626 0.499895 0.755511 0.082 Uiso 1 1 calc R U . . .
H60C H 0.863793 0.590250 0.767644 0.082 Uiso 1 1 calc R U . . .
C62 C 0.8053(2) 0.750000 0.9770(4) 0.057(2) Uani 1 2 d S TU P . .
C63 C 0.9137(4) 0.4707(7) 0.8372(5) 0.109(4) Uani 1 1 d . U . . .
H63A H 0.907121 0.484321 0.869320 0.163 Uiso 1 1 d R U . . .
H63B H 0.893441 0.438091 0.825920 0.163 Uiso 1 1 d R U . . .
H63C H 0.938791 0.451771 0.836320 0.163 Uiso 1 1 d R U . . .
C64 C 0.9925(2) 0.750000 0.9889(3) 0.0447(19) Uani 1 2 d S TU P . .
C65 C 0.3807(5) 0.1780(3) 0.5497(4) 0.154(4) Uani 1 1 d D U . . .
H65 H 0.380456 0.129344 0.532877 0.184 Uiso 1 1 calc R U . . .
C66 C 0.90688(19) 0.5469(5) 0.8080(3) 0.0542(16) Uani 1 1 d . U . . .
C67 C 0.3458(4) 0.3224(3) 0.4541(4) 0.164(4) Uani 1 1 d D U . . .
H67 H 0.348291 0.371244 0.470355 0.197 Uiso 1 1 calc R U . . .
C68 C 0.19103(9) 0.4808(4) 0.83660(18) 0.0641(18) Uani 1 1 d G U . . .
C70 C 0.17103(12) 0.5150(4) 0.79939(15) 0.065(2) Uani 1 1 d G U . . .
H70 H 0.182383 0.524031 0.770162 0.078 Uiso 1 1 calc R U . . .
C71 C 0.13407(11) 0.5356(4) 0.80586(16) 0.0637(19) Uani 1 1 d G U . . .
H71 H 0.120696 0.558455 0.780957 0.076 Uiso 1 1 calc R U . . .
C9 C 0.11711(9) 0.5221(4) 0.84954(18) 0.0544(16) Uani 1 1 d G U . . .
C37 C 0.13710(11) 0.4879(4) 0.88676(15) 0.0612(19) Uani 1 1 d G U . . .
H37 H 0.125752 0.478855 0.915982 0.073 Uiso 1 1 calc R U . . .
C19 C 0.17406(11) 0.4673(4) 0.88029(16) 0.0638(19) Uani 1 1 d G U . . .
H19 H 0.187439 0.444430 0.905189 0.077 Uiso 1 1 calc R U . . .
C69 C 0.4573(4) 0.250000 0.9451(6) 0.138(3) Uani 1 2 d DS TU P . .
Cl1 Cl 0.44110(7) 0.4779(2) 0.52016(11) 0.0926(8) Uani 1 1 d . U . . .
Cl2 Cl 0.36189(8) 0.5033(3) 0.51588(12) 0.1163(12) Uani 1 1 d . U . . .
C61 C 0.4040(3) 0.5469(8) 0.5213(4) 0.088(3) Uani 1 1 d . U . . .
H61A H 0.404817 0.576799 0.551005 0.105 Uiso 1 1 calc R U . . .
H61B H 0.407216 0.585620 0.495610 0.105 Uiso 1 1 calc R U . . .

loop_
_atom_site_aniso_label
_atom_site_aniso_U_11
_atom_site_aniso_U_22
_atom_site_aniso_U_33
_atom_site_aniso_U_23
_atom_site_aniso_U_13
_atom_site_aniso_U_12
Cu1 0.0177(4) 0.0446(6) 0.0457(5) -0.0029(4) 0.0027(3) -0.0016(4)
Cu2 0.0219(5) 0.0693(7) 0.0466(6) -0.0002(5) -0.0009(4) -0.0097(4)
Cu3 0.0455(9) 0.0640(10) 0.0606(10) 0.000 0.0072(7) 0.000
Cu4 0.0224(6) 0.0489(8) 0.0462(7) 0.000 -0.0002(5) 0.000
Cu5 0.0174(5) 0.0864(9) 0.0717(8) 0.0049(6) 0.0061(4) 0.0125(5)
Cu6 0.0144(4) 0.0622(7) 0.0471(5) -0.0029(5) -0.0009(3) 0.0035(4)
Cu7 0.0218(8) 0.204(3) 0.0594(11) 0.000 0.0001(7) 0.000
Cu8 0.0242(7) 0.0632(9) 0.0467(8) 0.000 -0.0062(5) 0.000
S1 0.0158(8) 0.0432(11) 0.0386(10) 0.000 0.0018(7) 0.000
S2 0.0243(7) 0.0576(10) 0.0528(9) -0.0064(8) 0.0075(6) 0.0086(7)
S3 0.0137(9) 0.0731(16) 0.0418(11) 0.000 0.0031(8) 0.000
S4 0.0164(6) 0.0474(9) 0.0491(9) -0.0028(7) -0.0055(5) 0.0016(6)
S5 0.0164(10) 0.101(2) 0.0644(16) 0.000 -0.0068(10) 0.000
S6 0.0125(8) 0.0633(14) 0.0380(11) 0.000 -0.0036(7) 0.000
F1 0.084(5) 0.151(8) 0.049(4) 0.000 0.006(3) 0.000
F2 0.244(10) 0.234(10) 0.194(8) -0.015(5) -0.017(8) -0.003(5)
F3 0.183(7) 0.243(11) 0.188(7) 0.020(6) -0.039(6) -0.014(5)
F4 0.141(6) 0.162(6) 0.076(4) -0.030(4) -0.016(4) -0.072(5)
F5 0.193(7) 0.237(12) 0.186(7) 0.011(6) -0.001(6) 0.011(6)
F6 0.108(5) 0.164(6) 0.113(5) -0.054(5) -0.056(4) 0.048(5)
F7 0.053(4) 0.256(12) 0.076(5) 0.000 0.004(4) 0.000
O1 0.042(3) 0.068(4) 0.046(3) 0.000 -0.003(3) 0.000
O2 0.110(6) 0.093(7) 0.129(7) 0.000 -0.024(5) 0.000
O3 0.109(6) 0.112(7) 0.088(5) 0.000 0.006(5) 0.000
O4 0.047(4) 0.091(6) 0.045(4) 0.000 0.004(3) 0.000
O5 0.076(4) 0.179(8) 0.089(4) 0.029(4) 0.020(4) 0.027(5)
N1 0.027(2) 0.052(3) 0.054(3) -0.005(2) 0.000(2) -0.006(2)
C1 0.032(3) 0.063(4) 0.057(4) -0.001(3) -0.006(3) -0.015(3)
C4 0.033(3) 0.059(4) 0.067(4) 0.006(3) -0.010(3) -0.011(3)
C6 0.031(3) 0.048(3) 0.067(4) 0.002(3) -0.008(3) -0.007(2)
C8 0.031(3) 0.052(4) 0.078(4) 0.005(3) -0.006(3) -0.006(3)
C10 0.026(3) 0.051(4) 0.070(4) -0.001(3) -0.004(3) -0.008(3)
N2 0.069(5) 0.086(6) 0.064(5) 0.000 -0.027(4) 0.000
N3 0.029(3) 0.096(5) 0.097(5) 0.020(4) 0.019(3) 0.017(3)
C32 0.030(3) 0.096(5) 0.092(5) 0.027(4) 0.015(3) 0.024(3)
C34 0.028(3) 0.090(5) 0.091(5) 0.022(4) 0.018(3) 0.023(3)
C36 0.030(3) 0.086(5) 0.091(4) 0.028(4) 0.019(3) 0.018(3)
C38 0.030(3) 0.093(5) 0.101(5) 0.033(4) 0.026(3) 0.020(3)
C40 0.030(3) 0.097(5) 0.109(5) 0.028(4) 0.025(4) 0.022(3)
N4 0.020(2) 0.070(4) 0.053(3) -0.008(3) -0.001(2) 0.005(2)
C12 0.025(3) 0.070(4) 0.060(4) 0.001(3) 0.007(3) 0.004(3)
C14 0.020(3) 0.072(4) 0.063(4) 0.006(3) 0.005(3) 0.003(3)
C16 0.023(3) 0.077(4) 0.055(3) 0.003(3) 0.006(2) 0.009(3)
C18 0.025(3) 0.077(4) 0.055(4) 0.002(3) 0.004(3) 0.009(3)
C20 0.023(3) 0.070(4) 0.054(3) -0.004(3) -0.002(2) 0.010(3)
N5 0.085(7) 0.179(9) 0.062(5) 0.000 -0.039(5) 0.000
N6 0.031(3) 0.079(4) 0.052(3) 0.003(3) -0.005(2) -0.017(3)
C22 0.030(3) 0.076(4) 0.052(3) 0.001(3) -0.002(3) -0.016(3)
C24 0.030(3) 0.070(4) 0.053(4) 0.005(3) -0.008(3) -0.015(3)
C26 0.025(3) 0.071(4) 0.055(3) 0.001(3) -0.006(2) -0.010(3)
C28 0.029(3) 0.071(4) 0.064(4) 0.009(3) -0.007(3) -0.014(3)
C30 0.026(3) 0.079(4) 0.063(4) 0.007(3) -0.008(3) -0.013(3)
C2 0.159(6) 0.178(7) 0.100(5) -0.017(5) -0.037(5) 0.029(6)
C3 0.054(4) 0.075(4) 0.056(4) -0.017(3) 0.011(3) 0.017(3)
C5 0.013(3) 0.061(6) 0.059(5) 0.000 0.007(3) 0.000
C7 0.158(7) 0.147(7) 0.122(6) 0.000 -0.029(6) 0.000
C11 0.017(4) 0.084(7) 0.055(6) 0.000 -0.006(4) 0.000
C13 0.064(5) 0.114(7) 0.070(5) 0.000 -0.024(4) 0.000
C15 0.028(4) 0.135(7) 0.089(6) 0.000 -0.018(4) 0.000
C17 0.181(7) 0.152(6) 0.125(5) -0.007(5) -0.038(6) -0.011(6)
C21 0.048(5) 0.159(9) 0.062(5) 0.000 -0.001(5) 0.000
C23 0.064(5) 0.100(6) 0.072(5) 0.000 -0.022(4) 0.000
C25 0.063(5) 0.104(7) 0.069(5) 0.000 -0.027(4) 0.000
C27 0.103(6) 0.121(6) 0.085(5) 0.000 -0.030(5) 0.000
C29 0.151(7) 0.151(7) 0.113(6) 0.000 -0.018(6) 0.000
C31 0.073(6) 0.105(7) 0.128(8) 0.014(6) -0.056(6) -0.024(5)
C33 0.024(5) 0.268(17) 0.134(11) 0.000 -0.020(6) 0.000
C35 0.178(7) 0.216(10) 0.153(5) 0.000 -0.022(5) 0.000
C39 0.037(4) 0.076(5) 0.057(4) -0.017(4) 0.014(3) -0.004(4)
C41 0.059(5) 0.083(6) 0.044(4) 0.000 -0.002(4) 0.000
C42 0.028(3) 0.062(4) 0.067(4) 0.005(3) -0.007(3) -0.011(3)
C44 0.034(3) 0.053(4) 0.067(4) 0.002(3) -0.009(3) -0.011(3)
C46 0.028(3) 0.050(3) 0.068(4) 0.003(3) -0.007(3) -0.005(3)
C48 0.026(3) 0.051(3) 0.072(4) 0.007(3) -0.011(3) -0.008(2)
C50 0.033(3) 0.056(4) 0.099(5) 0.010(4) -0.017(3) -0.009(3)
C52 0.029(3) 0.060(4) 0.090(5) 0.011(4) -0.016(3) -0.005(3)
C43 0.033(4) 0.096(6) 0.052(4) -0.011(4) -0.015(3) 0.002(4)
C45 0.046(5) 0.153(8) 0.054(5) 0.000 -0.015(5) 0.000
C47 0.059(5) 0.070(6) 0.072(5) 0.000 -0.023(4) 0.000
C49 0.030(4) 0.155(9) 0.060(5) -0.035(5) 0.005(3) 0.009(5)
C51 0.067(5) 0.070(6) 0.065(5) 0.000 -0.017(4) 0.000
C53 0.072(5) 0.082(6) 0.070(5) -0.032(5) -0.001(4) 0.015(5)
C54 0.047(4) 0.064(5) 0.043(4) 0.000 0.000(3) 0.000
C55 0.027(3) 0.131(8) 0.099(6) -0.065(5) 0.002(4) -0.004(4)
C56 0.021(3) 0.053(4) 0.044(4) 0.000 0.006(3) 0.000
C57 0.080(6) 0.104(7) 0.061(5) -0.022(5) 0.021(4) 0.012(5)
C58 0.014(4) 0.129(10) 0.043(5) 0.000 0.007(3) 0.000
C59 0.098(7) 0.072(5) 0.068(5) -0.022(4) 0.008(5) 0.032(5)
C60 0.028(3) 0.058(4) 0.078(5) -0.022(4) -0.007(3) -0.004(3)
C62 0.016(3) 0.109(6) 0.047(4) 0.000 0.000(3) 0.000
C63 0.153(10) 0.061(5) 0.112(8) -0.019(5) -0.055(7) 0.028(6)
C64 0.018(3) 0.069(5) 0.047(4) 0.000 -0.007(3) 0.000
C65 0.176(7) 0.171(7) 0.113(5) -0.018(5) -0.036(6) 0.030(6)
C66 0.034(3) 0.056(4) 0.072(4) -0.022(3) -0.013(3) 0.006(3)
C67 0.199(7) 0.163(6) 0.131(6) -0.002(5) -0.037(6) -0.012(6)
C68 0.028(3) 0.084(4) 0.080(4) 0.025(4) 0.018(3) 0.017(3)
C70 0.030(3) 0.091(5) 0.074(4) 0.018(4) 0.013(3) 0.014(3)
C71 0.027(3) 0.093(5) 0.071(4) 0.021(4) 0.009(3) 0.012(3)
C9 0.019(3) 0.078(4) 0.066(4) 0.012(3) 0.010(2) 0.010(3)
C37 0.023(3) 0.089(5) 0.071(4) 0.015(4) 0.014(3) 0.014(3)
C19 0.028(3) 0.089(5) 0.074(4) 0.027(4) 0.011(3) 0.015(3)
C69 0.117(6) 0.153(8) 0.145(5) 0.000 -0.019(5) 0.000
Cl1 0.0601(14) 0.125(2) 0.0931(18) -0.0156(17) -0.0005(12) 0.0063(14)
Cl2 0.0557(14) 0.189(4) 0.104(2) -0.009(2) 0.0070(14) 0.0128(18)
C61 0.069(5) 0.111(7) 0.083(6) -0.034(6) -0.013(5) 0.009(5)

loop_
_atom_type_symbol
_atom_type_description
_atom_type_scat_dispersion_real
_atom_type_scat_dispersion_imag
_atom_type_scat_source
C C 0.0181 0.0091 'International Tables Vol C Tables 4.2.6.8 and 6.1.1.4'
H H 0.0000 0.0000 'International Tables Vol C Tables 4.2.6.8 and 6.1.1.4'
Cl Cl 0.3639 0.7018 'International Tables Vol C Tables 4.2.6.8 and 6.1.1.4'
Cu Cu -1.9646 0.5888 'International Tables Vol C Tables 4.2.6.8 and 6.1.1.4'
F F 0.0727 0.0534 'International Tables Vol C Tables 4.2.6.8 and 6.1.1.4'
N N 0.0311 0.0180 'International Tables Vol C Tables 4.2.6.8 and 6.1.1.4'
O O 0.0492 0.0322 'International Tables Vol C Tables 4.2.6.8 and 6.1.1.4'
S S 0.3331 0.5567 'International Tables Vol C Tables 4.2.6.8 and 6.1.1.4'

loop_
_geom_angle_atom_site_label_1
_geom_angle_atom_site_label_2
_geom_angle_atom_site_label_3
_geom_angle
_geom_angle_site_symmetry_1
_geom_angle_site_symmetry_3
_geom_angle_publ_flag
S1 Cu1 Cu3 93.41(6) . . ?
S2 Cu1 Cu3 48.55(6) . . ?
S2 Cu1 S1 115.96(8) . . ?
N1 Cu1 Cu3 121.58(13) . . ?
N1 Cu1 S1 121.05(14) . . ?
N1 Cu1 S2 122.81(15) . . ?
S4 Cu2 S3 115.73(8) . . ?
N6 Cu2 S3 119.52(16) . . ?
N6 Cu2 S4 124.19(16) . . ?
Cu1 Cu3 Cu1 64.95(5) 7_565 . ?
S2 Cu3 Cu1 107.99(8) 7_565 . ?
S2 Cu3 Cu1 107.99(8) . 7_565 ?
S2 Cu3 Cu1 48.21(5) . . ?
S2 Cu3 Cu1 48.21(5) 7_565 7_565 ?
S2 Cu3 S2 130.48(13) . 7_565 ?
O3 Cu3 Cu1 122.8(3) . 7_565 ?
O3 Cu3 Cu1 122.8(3) . . ?
O3 Cu3 S2 114.40(7) . 7_565 ?
O3 Cu3 S2 114.40(7) . . ?
S4 Cu4 S4 122.18(10) 7_575 . ?
O1 Cu4 S4 118.82(5) . 7_575 ?
O1 Cu4 S4 118.82(5) . . ?
S2 Cu5 S5 117.29(8) . . ?
N3 Cu5 S2 121.9(2) . . ?
N3 Cu5 S5 120.7(2) . . ?
S4 Cu6 S6 113.88(7) 1_455 1_455 ?
N4 Cu6 S4 123.02(15) . 1_455 ?
N4 Cu6 S6 122.83(15) . 1_455 ?
S3 Cu7 S6 121.15(12) . . ?
S3 Cu7 O5 116.3(2) . . ?
S3 Cu7 O5 116.3(2) . 7_575 ?
S6 Cu7 O5 116.3(2) . . ?
S6 Cu7 O5 116.3(2) . 7_575 ?
O5 Cu7 O5 51.5(5) . 7_575 ?
S1 Cu8 S5 117.01(11) . . ?
N5 Cu8 S1 125.0(4) . . ?
N5 Cu8 S5 118.0(4) . . ?
Cu1 S1 Cu1 89.76(9) . 7_565 ?
Cu8 S1 Cu1 112.81(7) . 7_565 ?
Cu8 S1 Cu1 112.81(7) . . ?
C56 S1 Cu1 112.81(19) . . ?
C56 S1 Cu1 112.81(19) . 7_565 ?
C56 S1 Cu8 113.7(3) . . ?
Cu1 S2 Cu3 83.25(8) . . ?
Cu5 S2 Cu1 120.76(9) . . ?
Cu5 S2 Cu3 97.82(9) . . ?
C3 S2 Cu1 119.3(3) . . ?
C3 S2 Cu3 110.7(3) . . ?
C3 S2 Cu5 115.3(3) . . ?
Cu2 S3 Cu2 97.41(10) . 7_575 ?
Cu7 S3 Cu2 107.97(7) . 7_575 ?
Cu7 S3 Cu2 107.97(7) . . ?
C62 S3 Cu2 114.50(19) . . ?
C62 S3 Cu2 114.51(19) . 7_575 ?
C62 S3 Cu7 113.2(3) . . ?
Cu2 S4 Cu6 120.00(8) . 1_655 ?
Cu4 S4 Cu2 88.61(7) . . ?
Cu4 S4 Cu6 103.25(8) . 1_655 ?
C66 S4 Cu2 115.2(2) . . ?
C66 S4 Cu4 112.4(3) . . ?
C66 S4 Cu6 113.5(2) . 1_655 ?
Cu5 S5 Cu5 92.79(13) . 7_565 ?
Cu8 S5 Cu5 110.75(8) . . ?
Cu8 S5 Cu5 110.76(8) . 7_565 ?
C15 S5 Cu5 113.2(3) . 7_565 ?
C15 S5 Cu5 113.2(3) . . ?
C15 S5 Cu8 114.2(5) . . ?
Cu6 S6 Cu6 92.06(10) 1_655 7_675 ?
Cu7 S6 Cu6 111.37(7) . 7_675 ?
Cu7 S6 Cu6 111.37(7) . 1_655 ?
C64 S6 Cu6 114.54(19) . 7_675 ?
C64 S6 Cu6 114.54(19) . 1_655 ?
C64 S6 Cu7 111.6(3) . . ?
F3 F2 F5 101.2(10) 7_565 7_565 ?
F3 F2 C35 59.7(7) 7_565 . ?
C35 F2 F5 54.2(7) . 7_565 ?
F2 F3 C35 64.8(6) 7_565 . ?
F3 F3 F2 127.4(7) 7_565 7_565 ?
F3 F3 C35 64.1(6) 7_565 . ?
F5 F5 F2 127.3(6) 7_565 7_565 ?
F5 F5 C35 70.7(6) 7_565 . ?
C35 F5 F2 58.4(6) . 7_565 ?
C54 O1 Cu4 116.2(7) . . ?
C69 O3 Cu3 122.1(11) . . ?
C21 O5 Cu7 94.1(9) . . ?
C1 N1 Cu1 116.4(2) . . ?
C1 N1 C10 120.0 . . ?
C10 N1 Cu1 122.4(2) . . ?
N1 C1 H1 120.0 . . ?
N1 C1 C4 120.0 . . ?
C4 C1 H1 120.0 . . ?
C1 C4 H4 120.0 . . ?
C6 C4 C1 120.0 . . ?
C6 C4 H4 120.0 . . ?
C4 C6 C8 120.0 . . ?
C4 C6 C48 119.8(3) . . ?
C8 C6 C48 120.2(3) . . ?
C6 C8 H8 120.0 . . ?
C10 C8 C6 120.0 . . ?
C10 C8 H8 120.0 . . ?
N1 C10 H10 120.0 . . ?
C8 C10 N1 120.0 . . ?
C8 C10 H10 120.0 . . ?
C25 N2 C51 115.5(11) . . ?
C32 N3 Cu5 115.6(3) . . ?
C32 N3 C40 120.0 . . ?
C40 N3 Cu5 122.3(3) . . ?
N3 C32 H32 120.0 . . ?
N3 C32 C34 120.0 . . ?
C34 C32 H32 120.0 . . ?
C32 C34 H34 120.0 . . ?
C36 C34 C32 120.0 . . ?
C36 C34 H34 120.0 . . ?
C34 C36 C38 120.0 . . ?
C34 C36 C68 120.1(4) . . ?
C38 C36 C68 119.9(4) . . ?
C36 C38 H38 120.0 . . ?
C36 C38 C40 120.0 . . ?
C40 C38 H38 120.0 . . ?
N3 C40 H40 120.0 . . ?
C38 C40 N3 120.0 . . ?
C38 C40 H40 120.0 . . ?
C12 N4 Cu6 124.1(2) . . ?
C12 N4 C20 120.0 . . ?
C20 N4 Cu6 114.9(2) . . ?
N4 C12 H12 120.0 . . ?
N4 C12 C14 120.0 . . ?
C14 C12 H12 120.0 . . ?
C12 C14 H14 120.0 . . ?
C16 C14 C12 120.0 . . ?
C16 C14 H14 120.0 . . ?
C14 C16 C9 120.0(3) . . ?
C18 C16 C14 120.0 . . ?
C18 C16 C9 119.9(3) . . ?
C16 C18 H18 120.0 . . ?
C16 C18 C20 120.0 . . ?
C20 C18 H18 120.0 . . ?
N4 C20 H20 120.0 . . ?
C18 C20 N4 120.0 . . ?
C18 C20 H20 120.0 . . ?
C2 N5 Cu8 119.9(3) . . ?
C2 N5 Cu8 119.9(3) 7_565 . ?
C2 N5 C2 119.3(6) . 7_565 ?
C22 N6 Cu2 114.2(2) . . ?
C22 N6 C30 120.0 . . ?
C30 N6 Cu2 124.5(2) . . ?
N6 C22 H22 120.0 . . ?
N6 C22 C24 120.0 . . ?
C24 C22 H22 120.0 . . ?
C22 C24 H24 120.0 . . ?
C26 C24 C22 120.0 . . ?
C26 C24 H24 120.0 . . ?
C24 C26 C28 120.0 . . ?
C24 C26 C42 119.7(3) . . ?
C28 C26 C42 120.2(3) . . ?
C26 C28 H28 120.0 . . ?
C30 C28 C26 120.0 . . ?
C30 C28 H28 120.0 . . ?
N6 C30 H30 120.0 . . ?
C28 C30 N6 120.0 . . ?
C28 C30 H30 120.0 . . ?
N5 C2 H2 119.9 . . ?
N5 C2 C65 120.2(4) . . ?
C65 C2 H2 119.9 . . ?
C53 C3 S2 109.8(5) . . ?
C53 C3 C57 108.5(8) . . ?
C53 C3 C59 111.9(9) . . ?
C57 C3 S2 109.3(7) . . ?
C57 C3 C59 110.0(8) . . ?
C59 C3 S2 107.3(6) . . ?
H5A C5 H5B 109.5 . . ?
H5A C5 H5C 109.5 . . ?
H5B C5 H5C 109.5 . . ?
C56 C5 H5A 109.5 . . ?
C56 C5 H5B 109.5 . . ?
C56 C5 H5C 109.5 . . ?
C67 C7 C29 120.7(3) 7_565 . ?
C67 C7 C29 120.7(3) . . ?
C67 C7 C67 118.5(7) 7_565 . ?
H11A C11 H11B 109.5 . . ?
H11A C11 H11C 109.5 . . ?
H11B C11 H11C 109.5 . . ?
C64 C11 H11A 109.5 . . ?
C64 C11 H11B 109.5 . . ?
C64 C11 H11C 109.5 . . ?
C23 C13 H13 119.9 . . ?
C23 C13 C25 120.3(15) . . ?
C25 C13 H13 119.9 . . ?
C31 C15 S5 107.8(6) . . ?
C31 C15 S5 107.8(6) 7_565 . ?
C31 C15 C31 111.1(14) . 7_565 ?
C31 C15 C33 110.8(8) . . ?
C31 C15 C33 110.8(8) 7_565 . ?
C33 C15 S5 108.5(11) . . ?
C27 C17 H17 120.0 . . ?
C27 C17 C67 120.0(5) . . ?
C67 C17 H17 120.0 . . ?
O5 C21 O5 120.1(16) 7_575 . ?
O5 C21 C45 119.5(8) . . ?
O5 C21 C45 119.5(8) 7_575 . ?
C13 C23 C27 119.3(15) . . ?
C13 C23 C47 115.3(13) . . ?
C47 C23 C27 125.4(13) . . ?
N2 C25 C13 124.2(13) . . ?
N2 C25 H25 117.9 . . ?
C13 C25 H25 117.9 . . ?
C17 C27 C17 118.9(7) . 7_565 ?
C17 C27 C23 120.3(3) 7_565 . ?
C17 C27 C23 120.3(3) . . ?
C65 C29 C7 120.8(4) 7_565 . ?
C65 C29 C7 120.8(4) . . ?
C65 C29 C65 118.3(7) 7_565 . ?
C15 C31 H31A 109.5 . . ?
C15 C31 H31B 109.5 . . ?
C15 C31 H31C 109.5 . . ?
H31A C31 H31B 109.5 . . ?
H31A C31 H31C 109.5 . . ?
H31B C31 H31C 109.5 . . ?
C15 C33 H33A 109.5 . . ?
C15 C33 H33B 109.5 . . ?
C15 C33 H33C 109.5 . . ?
H33A C33 H33B 109.5 . . ?
H33A C33 H33C 109.5 . . ?
H33B C33 H33C 109.5 . . ?
F2 C35 F2 151.9(18) . 7_565 ?
F2 C35 C69 103.8(9) . . ?
F2 C35 C69 103.8(9) 7_565 . ?
F3 C35 F2 55.4(8) . 7_565 ?
F3 C35 F2 55.4(8) 7_565 . ?
F3 C35 F2 106.3(12) 7_565 7_565 ?
F3 C35 F2 106.3(12) . . ?
F3 C35 F3 51.9(12) 7_565 . ?
F3 C35 C69 117.4(12) . . ?
F3 C35 C69 117.3(12) 7_565 . ?
F5 C35 F2 104.8(12) . . ?
F5 C35 F2 104.8(12) 7_565 7_565 ?
F5 C35 F2 67.4(9) . 7_565 ?
F5 C35 F2 67.4(9) 7_565 . ?
F5 C35 F3 108.2(11) . . ?
F5 C35 F3 127.0(16) 7_565 . ?
F5 C35 F3 127.0(16) . 7_565 ?
F5 C35 F3 108.2(11) 7_565 7_565 ?
F5 C35 F5 38.5(12) 7_565 . ?
F5 C35 C69 115.1(12) 7_565 . ?
F5 C35 C69 115.1(12) . . ?
H39A C39 H39B 109.5 . . ?
H39A C39 H39C 109.5 . . ?
H39B C39 H39C 109.5 . . ?
C56 C39 H39A 109.5 . . ?
C56 C39 H39B 109.5 . . ?
C56 C39 H39C 109.5 . . ?
F1 C41 C54 116.1(10) . . ?
F4 C41 F1 105.9(7) 7_575 . ?
F4 C41 F1 105.8(7) . . ?
F4 C41 F4 104.8(12) . 7_575 ?
F4 C41 C54 111.7(7) 7_575 . ?
F4 C41 C54 111.7(7) . . ?
C44 C42 C26 119.2(3) . . ?
C44 C42 C52 120.0 . . ?
C52 C42 C26 120.8(3) . . ?
C42 C44 H44 120.0 . . ?
C42 C44 C46 120.0 . . ?
C46 C44 H44 120.0 . . ?
C44 C46 H46 120.0 . . ?
C48 C46 C44 120.0 . . ?
C48 C46 H46 120.0 . . ?
C46 C48 C6 119.1(3) . . ?
C50 C48 C6 120.9(3) . . ?
C50 C48 C46 120.0 . . ?
C48 C50 H50 120.0 . . ?
C48 C50 C52 120.0 . . ?
C52 C50 H50 120.0 . . ?
C42 C52 H52 120.0 . . ?
C50 C52 C42 120.0 . . ?
C50 C52 H52 120.0 . . ?
H43A C43 H43B 109.5 . . ?
H43A C43 H43C 109.5 . . ?
H43B C43 H43C 109.5 . . ?
C64 C43 H43A 109.5 . . ?
C64 C43 H43B 109.5 . . ?
C64 C43 H43C 109.5 . . ?
F6 C45 F6 104.3(12) 7_575 . ?
F6 C45 F7 103.7(9) . . ?
F6 C45 F7 103.7(9) 7_575 . ?
F6 C45 C21 116.9(9) 7_575 . ?
F6 C45 C21 116.9(9) . . ?
F7 C45 C21 109.8(11) . . ?
C23 C47 H47 119.5 . . ?
C51 C47 C23 121.1(13) . . ?
C51 C47 H47 119.5 . . ?
H49A C49 H49B 109.5 . . ?
H49A C49 H49C 109.5 . . ?
H49B C49 H49C 109.5 . . ?
C62 C49 H49A 109.5 . . ?
C62 C49 H49B 109.5 . . ?
C62 C49 H49C 109.5 . . ?
N2 C51 C47 123.7(14) . . ?
N2 C51 H51 118.2 . . ?
C47 C51 H51 118.2 . . ?
C3 C53 H53A 109.5 . . ?
C3 C53 H53B 109.5 . . ?
C3 C53 H53C 109.5 . . ?
H53A C53 H53B 109.5 . . ?
H53A C53 H53C 109.5 . . ?
H53B C53 H53C 109.5 . . ?
O1 C54 C41 114.9(9) . . ?
O4 C54 O1 130.8(10) . . ?
O4 C54 C41 114.3(10) . . ?
H55A C55 H55B 109.5 . . ?
H55A C55 H55C 109.5 . . ?
H55B C55 H55C 109.5 . . ?
C66 C55 H55A 109.5 . . ?
C66 C55 H55B 109.5 . . ?
C66 C55 H55C 109.5 . . ?
C5 C56 S1 108.4(6) . . ?
C39 C56 S1 108.2(4) 7_565 . ?
C39 C56 S1 108.2(5) . . ?
C39 C56 C5 109.5(5) . . ?
C39 C56 C5 109.5(5) 7_565 . ?
C39 C56 C39 112.9(9) 7_565 . ?
C3 C57 H57A 109.5 . . ?
C3 C57 H57B 109.5 . . ?
C3 C57 H57C 109.5 . . ?
H57A C57 H57B 109.5 . . ?
H57A C57 H57C 109.5 . . ?
H57B C57 H57C 109.5 . . ?
H58A C58 H58B 109.5 . . ?
H58A C58 H58C 109.5 . . ?
H58B C58 H58C 109.5 . . ?
C62 C58 H58A 109.5 . . ?
C62 C58 H58B 109.5 . . ?
C62 C58 H58C 109.5 . . ?
C3 C59 H59A 109.5 . . ?
C3 C59 H59B 109.5 . . ?
C3 C59 H59C 109.5 . . ?
H59A C59 H59B 109.5 . . ?
H59A C59 H59C 109.5 . . ?
H59B C59 H59C 109.5 . . ?
H60A C60 H60B 109.5 . . ?
H60A C60 H60C 109.5 . . ?
H60B C60 H60C 109.5 . . ?
C66 C60 H60A 109.5 . . ?
C66 C60 H60B 109.5 . . ?
C66 C60 H60C 109.5 . . ?
C49 C62 S3 107.6(5) 7_575 . ?
C49 C62 S3 107.5(5) . . ?
C49 C62 C49 113.6(11) 7_575 . ?
C58 C62 S3 109.2(7) . . ?
C58 C62 C49 109.4(5) . . ?
C58 C62 C49 109.4(5) . 7_575 ?
H63A C63 H63B 104.7 . . ?
H63A C63 H63C 109.5 . . ?
H63B C63 H63C 122.0 . . ?
C66 C63 H63A 105.9 . . ?
C66 C63 H63B 99.2 . . ?
C66 C63 H63C 114.0 . . ?
C11 C64 S6 108.0(7) . . ?
C43 C64 S6 108.2(5) . . ?
C43 C64 S6 108.2(5) 7_575 . ?
C43 C64 C11 109.1(5) . . ?
C43 C64 C11 109.1(5) 7_575 . ?
C43 C64 C43 114.2(10) . 7_575 ?
C2 C65 H65 119.8 . . ?
C29 C65 C2 120.4(5) . . ?
C29 C65 H65 119.8 . . ?
C55 C66 S4 108.6(6) . . ?
C55 C66 C60 107.7(7) . . ?
C55 C66 C63 113.2(9) . . ?
C60 C66 S4 110.8(5) . . ?
C63 C66 S4 106.9(7) . . ?
C63 C66 C60 109.6(8) . . ?
C7 C67 H67 119.8 . . ?
C17 C67 C7 120.4(5) . . ?
C17 C67 H67 119.8 . . ?
C70 C68 C36 120.4(4) . . ?
C70 C68 C19 120.0 . . ?
C19 C68 C36 119.6(4) . . ?
C68 C70 H70 120.0 . . ?
C71 C70 C68 120.0 . . ?
C71 C70 H70 120.0 . . ?
C70 C71 H71 120.0 . . ?
C70 C71 C9 120.0 . . ?
C9 C71 H71 120.0 . . ?
C71 C9 C16 119.7(3) . . ?
C71 C9 C37 120.0 . . ?
C37 C9 C16 120.3(3) . . ?
C9 C37 H37 120.0 . . ?
C19 C37 C9 120.0 . . ?
C19 C37 H37 120.0 . . ?
C68 C19 H19 120.0 . . ?
C37 C19 C68 120.0 . . ?
C37 C19 H19 120.0 . . ?
O2 C69 C35 113.5(13) . . ?
O3 C69 O2 132.4(16) . . ?
O3 C69 C35 114.2(13) . . ?
Cl1 C61 H61A 108.7 . . ?
Cl1 C61 H61B 108.7 . . ?
Cl2 C61 Cl1 114.2(7) . . ?
Cl2 C61 H61A 108.7 . . ?
Cl2 C61 H61B 108.7 . . ?
H61A C61 H61B 107.6 . . ?

loop_
_geom_bond_atom_site_label_1
_geom_bond_atom_site_label_2
_geom_bond_distance
_geom_bond_site_symmetry_2
_geom_bond_publ_flag
Cu1 Cu3 2.9529(17) . ?
Cu1 S1 2.2471(17) . ?
Cu1 S2 2.2170(17) . ?
Cu1 N1 2.009(3) . ?
Cu2 S3 2.2304(19) . ?
Cu2 S4 2.2242(17) . ?
Cu2 N6 2.008(3) . ?
Cu3 S2 2.229(2) 7_565 ?
Cu3 S2 2.229(2) . ?
Cu3 O3 2.043(12) . ?
Cu4 S4 2.2141(18) . ?
Cu4 S4 2.2141(18) 7_575 ?
Cu4 O1 2.008(7) . ?
Cu5 S2 2.212(2) . ?
Cu5 S5 2.243(2) . ?
Cu5 N3 2.021(4) . ?
Cu6 S4 2.2258(16) 1_455 ?
Cu6 S6 2.2337(18) 1_455 ?
Cu6 N4 2.001(3) . ?
Cu7 S3 2.196(3) . ?
Cu7 S6 2.203(3) . ?
Cu7 O5 2.429(9) 7_575 ?
Cu7 O5 2.429(9) . ?
Cu8 S1 2.236(2) . ?
Cu8 S5 2.243(3) . ?
Cu8 N5 2.040(9) . ?
S1 C56 1.892(9) . ?
S2 C3 1.858(9) . ?
S3 C62 1.868(10) . ?
S4 C66 1.840(8) . ?
S5 C15 1.886(12) . ?
S6 C64 1.873(9) . ?
F1 C41 1.315(14) . ?
F2 F3 1.287(16) 7_565 ?
F2 F5 1.532(17) 7_565 ?
F2 C35 1.414(10) . ?
F3 F3 1.18(2) 7_565 ?
F3 C35 1.349(11) . ?
F4 C41 1.313(10) . ?
F5 F5 0.89(3) 7_565 ?
F5 C35 1.346(11) . ?
F6 C45 1.307(10) . ?
F7 C45 1.384(15) . ?
O1 C54 1.254(13) . ?
O2 C69 1.243(12) . ?
O3 C69 1.232(11) . ?
O4 C54 1.197(13) . ?
O5 C21 1.218(11) . ?
N1 C1 1.3900 . ?
N1 C10 1.3900 . ?
C1 H1 0.9300 . ?
C1 C4 1.3900 . ?
C4 H4 0.9300 . ?
C4 C6 1.3900 . ?
C6 C8 1.3900 . ?
C6 C48 1.529(4) . ?
C8 H8 0.9300 . ?
C8 C10 1.3900 . ?
C10 H10 0.9300 . ?
N2 C25 1.307(18) . ?
N2 C51 1.339(16) . ?
N3 C32 1.3900 . ?
N3 C40 1.3900 . ?
C32 H32 0.9300 . ?
C32 C34 1.3900 . ?
C34 H34 0.9300 . ?
C34 C36 1.3900 . ?
C36 C38 1.3900 . ?
C36 C68 1.527(4) . ?
C38 H38 0.9300 . ?
C38 C40 1.3900 . ?
C40 H40 0.9300 . ?
N4 C12 1.3900 . ?
N4 C20 1.3900 . ?
C12 H12 0.9300 . ?
C12 C14 1.3900 . ?
C14 H14 0.9300 . ?
C14 C16 1.3900 . ?
C16 C18 1.3900 . ?
C16 C9 1.520(4) . ?
C18 H18 0.9300 . ?
C18 C20 1.3900 . ?
C20 H20 0.9300 . ?
N5 C2 1.377(5) 7_565 ?
N5 C2 1.377(5) . ?
N6 C22 1.3900 . ?
N6 C30 1.3900 . ?
C22 H22 0.9300 . ?
C22 C24 1.3900 . ?
C24 H24 0.9300 . ?
C24 C26 1.3900 . ?
C26 C28 1.3900 . ?
C26 C42 1.510(4) . ?
C28 H28 0.9300 . ?
C28 C30 1.3900 . ?
C30 H30 0.9300 . ?
C2 H2 0.9300 . ?
C2 C65 1.389(6) . ?
C3 C53 1.518(12) . ?
C3 C57 1.519(12) . ?
C3 C59 1.531(13) . ?
C5 H5A 0.9600 . ?
C5 H5B 0.9600 . ?
C5 H5C 0.9600 . ?
C5 C56 1.542(12) . ?
C7 C29 1.550(9) . ?
C7 C67 1.387(5) . ?
C7 C67 1.387(5) 7_565 ?
C11 H11A 0.9600 . ?
C11 H11B 0.9600 . ?
C11 H11C 0.9600 . ?
C11 C64 1.557(13) . ?
C13 H13 0.9300 . ?
C13 C23 1.349(19) . ?
C13 C25 1.404(19) . ?
C15 C31 1.509(15) . ?
C15 C31 1.509(15) 7_565 ?
C15 C33 1.53(2) . ?
C17 H17 0.9300 . ?
C17 C27 1.383(5) . ?
C17 C67 1.384(6) . ?
C21 C45 1.41(2) . ?
C23 C27 1.483(17) . ?
C23 C47 1.40(2) . ?
C25 H25 0.9300 . ?
C29 C65 1.382(5) . ?
C29 C65 1.382(5) 7_565 ?
C31 H31A 0.9600 . ?
C31 H31B 0.9600 . ?
C31 H31C 0.9600 . ?
C33 H33A 0.9600 . ?
C33 H33B 0.9600 . ?
C33 H33C 0.9600 . ?
C35 C69 1.508(16) . ?
C39 H39A 0.9600 . ?
C39 H39B 0.9600 . ?
C39 H39C 0.9600 . ?
C39 C56 1.487(9) . ?
C41 C54 1.541(15) . ?
C42 C44 1.3900 . ?
C42 C52 1.3900 . ?
C44 H44 0.9300 . ?
C44 C46 1.3900 . ?
C46 H46 0.9300 . ?
C46 C48 1.3900 . ?
C48 C50 1.3900 . ?
C50 H50 0.9300 . ?
C50 C52 1.3900 . ?
C52 H52 0.9300 . ?
C43 H43A 0.9600 . ?
C43 H43B 0.9600 . ?
C43 H43C 0.9600 . ?
C43 C64 1.490(10) . ?
C47 H47 0.9300 . ?
C47 C51 1.355(17) . ?
C49 H49A 0.9600 . ?
C49 H49B 0.9600 . ?
C49 H49C 0.9600 . ?
C49 C62 1.551(11) . ?
C51 H51 0.9300 . ?
C53 H53A 0.9600 . ?
C53 H53B 0.9600 . ?
C53 H53C 0.9600 . ?
C55 H55A 0.9600 . ?
C55 H55B 0.9600 . ?
C55 H55C 0.9600 . ?
C55 C66 1.518(12) . ?
C57 H57A 0.9600 . ?
C57 H57B 0.9600 . ?
C57 H57C 0.9600 . ?
C58 H58A 0.9600 . ?
C58 H58B 0.9600 . ?
C58 H58C 0.9600 . ?
C58 C62 1.539(13) . ?
C59 H59A 0.9600 . ?
C59 H59B 0.9600 . ?
C59 H59C 0.9600 . ?
C60 H60A 0.9600 . ?
C60 H60B 0.9600 . ?
C60 H60C 0.9600 . ?
C60 C66 1.523(9) . ?
C63 H63A 0.9601 . ?
C63 H63B 0.9605 . ?
C63 H63C 0.9599 . ?
C63 C66 1.521(14) . ?
C65 H65 0.9300 . ?
C67 H67 0.9300 . ?
C68 C70 1.3900 . ?
C68 C19 1.3900 . ?
C70 H70 0.9300 . ?
C70 C71 1.3900 . ?
C71 H71 0.9300 . ?
C71 C9 1.3900 . ?
C9 C37 1.3900 . ?
C37 H37 0.9300 . ?
C37 C19 1.3900 . ?
C19 H19 0.9300 . ?
Cl1 C61 1.758(11) . ?
Cl2 C61 1.689(11) . ?
C61 H61A 0.9700 . ?
C61 H61B 0.9700 . ?

loop_
_geom_torsion_atom_site_label_1
_geom_torsion_atom_site_label_2
_geom_torsion_atom_site_label_3
_geom_torsion_atom_site_label_4
_geom_torsion
_geom_torsion_site_symmetry_1
_geom_torsion_site_symmetry_2
_geom_torsion_site_symmetry_3
_geom_torsion_site_symmetry_4
_geom_torsion_publ_flag
Cu1 S1 C56 C5 -49.95(11) 7_565 . . . ?
Cu1 S1 C56 C5 49.95(11) . . . . ?
Cu1 S1 C56 C39 -168.6(5) 7_565 . . 7_565 ?
Cu1 S1 C56 C39 168.6(5) . . . . ?
Cu1 S1 C56 C39 68.7(6) 7_565 . . . ?
Cu1 S1 C56 C39 -68.7(6) . . . 7_565 ?
Cu1 S2 C3 C53 -24.6(8) . . . . ?
Cu1 S2 C3 C57 -143.6(6) . . . . ?
Cu1 S2 C3 C59 97.2(6) . . . . ?
Cu1 N1 C1 C4 168.2(3) . . . . ?
Cu1 N1 C10 C8 -167.4(3) . . . . ?
Cu2 S3 C62 C49 63.0(7) . . . 7_575 ?
Cu2 S3 C62 C49 174.3(5) 7_575 . . 7_575 ?
Cu2 S3 C62 C49 -63.0(7) 7_575 . . . ?
Cu2 S3 C62 C49 -174.3(5) . . . . ?
Cu2 S3 C62 C58 55.66(14) 7_575 . . . ?
Cu2 S3 C62 C58 -55.66(14) . . . . ?
Cu2 S4 C66 C55 156.4(5) . . . . ?
Cu2 S4 C66 C60 38.2(7) . . . . ?
Cu2 S4 C66 C63 -81.1(7) . . . . ?
Cu2 N6 C22 C24 -167.5(3) . . . . ?
Cu2 N6 C30 C28 166.2(4) . . . . ?
Cu3 S2 C3 C53 69.2(7) . . . . ?
Cu3 S2 C3 C57 -49.7(7) . . . . ?
Cu3 S2 C3 C59 -168.9(6) . . . . ?
Cu3 O3 C69 O2 0.000(6) . . . . ?
Cu3 O3 C69 C35 180.000(3) . . . . ?
Cu4 S4 C66 C55 56.9(6) . . . . ?
Cu4 S4 C66 C60 -61.2(7) . . . . ?
Cu4 S4 C66 C63 179.5(7) . . . . ?
Cu4 O1 C54 O4 0.000(3) . . . . ?
Cu4 O1 C54 C41 180.000(2) . . . . ?
Cu5 S2 C3 C53 179.1(6) . . . . ?
Cu5 S2 C3 C57 60.2(7) . . . . ?
Cu5 S2 C3 C59 -59.1(7) . . . . ?
Cu5 S5 C15 C31 -172.0(8) . . . . ?
Cu5 S5 C15 C31 172.0(8) 7_565 . . 7_565 ?
Cu5 S5 C15 C31 -68.0(10) 7_565 . . . ?
Cu5 S5 C15 C31 68.0(10) . . . 7_565 ?
Cu5 S5 C15 C33 51.99(19) 7_565 . . . ?
Cu5 S5 C15 C33 -51.99(19) . . . . ?
Cu5 N3 C32 C34 -163.9(5) . . . . ?
Cu5 N3 C40 C38 162.7(5) . . . . ?
Cu6 S4 C66 C55 -59.8(7) 1_655 . . . ?
Cu6 S4 C66 C60 -177.9(5) 1_655 . . . ?
Cu6 S4 C66 C63 62.8(8) 1_655 . . . ?
Cu6 S6 C64 C11 -52.29(13) 7_675 . . . ?
Cu6 S6 C64 C11 52.29(13) 1_655 . . . ?
Cu6 S6 C64 C43 65.6(7) 7_675 . . . ?
Cu6 S6 C64 C43 -170.2(5) 7_675 . . 7_575 ?
Cu6 S6 C64 C43 170.2(5) 1_655 . . . ?
Cu6 S6 C64 C43 -65.6(7) 1_655 . . 7_575 ?
Cu6 N4 C12 C14 -167.7(3) . . . . ?
Cu6 N4 C20 C18 168.8(3) . . . . ?
Cu7 S3 C62 C49 -61.4(6) . . . 7_575 ?
Cu7 S3 C62 C49 61.4(6) . . . . ?
Cu7 S3 C62 C58 180.000(2) . . . . ?
Cu7 S6 C64 C11 180.000(2) . . . . ?
Cu7 S6 C64 C43 62.1(6) . . . 7_575 ?
Cu7 S6 C64 C43 -62.1(6) . . . . ?
Cu7 O5 C21 O5 4.7(16) . . . 7_575 ?
Cu7 O5 C21 C45 -163.6(12) . . . . ?
Cu8 S1 C56 C5 180.000(1) . . . . ?
Cu8 S1 C56 C39 -61.3(6) . . . . ?
Cu8 S1 C56 C39 61.3(6) . . . 7_565 ?
Cu8 S5 C15 C31 -60.0(9) . . . 7_565 ?
Cu8 S5 C15 C31 60.0(9) . . . . ?
Cu8 S5 C15 C33 180.000(2) . . . . ?
Cu8 N5 C2 C65 173.3(12) . . . . ?
F1 C41 C54 O1 0.000(2) . . . . ?
F1 C41 C54 O4 180.000(2) . . . . ?
F2 F3 C35 F2 156.2(19) 7_565 . . . ?
F2 F3 C35 F3 167.2(10) 7_565 . . 7_565 ?
F2 F3 C35 F5 82.5(14) 7_565 . . 7_565 ?
F2 F3 C35 F5 44.1(12) 7_565 . . . ?
F2 F3 C35 C69 -88.3(10) 7_565 . . . ?
F2 F5 C35 F2 -151.5(18) 7_565 . . . ?
F2 F5 C35 F3 -93.9(14) 7_565 . . 7_565 ?
F2 F5 C35 F3 -38.3(10) 7_565 . . . ?
F2 F5 C35 F5 -165.4(9) 7_565 . . 7_565 ?
F2 F5 C35 C69 95.2(9) 7_565 . . . ?
F2 C35 C69 O2 -87.4(9) 7_565 . . . ?
F2 C35 C69 O2 87.4(9) . . . . ?
F2 C35 C69 O3 92.6(9) 7_565 . . . ?
F2 C35 C69 O3 -92.6(9) . . . . ?
F3 F2 C35 F2 56(3) 7_565 . . 7_565 ?
F3 F2 C35 F3 10.5(8) 7_565 . . . ?
F3 F2 C35 F5 134.3(14) 7_565 . . 7_565 ?
F3 F2 C35 F5 125.0(16) 7_565 . . . ?
F3 F2 C35 C69 -113.9(13) 7_565 . . . ?
F3 F3 C35 F2 -11.0(9) 7_565 . . . ?
F3 F3 C35 F2 -167.2(10) 7_565 . . 7_565 ?
F3 F3 C35 F5 -84.7(10) 7_565 . . 7_565 ?
F3 F3 C35 F5 -123.1(13) 7_565 . . . ?
F3 F3 C35 C69 104.6(8) 7_565 . . . ?
F3 C35 C69 O2 -29.5(7) . . . . ?
F3 C35 C69 O2 29.5(7) 7_565 . . . ?
F3 C35 C69 O3 150.5(7) . . . . ?
F3 C35 C69 O3 -150.5(7) 7_565 . . . ?
F4 C41 C54 O1 121.5(8) . . . . ?
F4 C41 C54 O1 -121.5(8) 7_575 . . . ?
F4 C41 C54 O4 -58.5(8) . . . . ?
F4 C41 C54 O4 58.5(8) 7_575 . . . ?
F5 F2 C35 F2 -79(3) 7_565 . . 7_565 ?
F5 F2 C35 F3 -123.8(16) 7_565 . . . ?
F5 F2 C35 F3 -134.3(14) 7_565 . . 7_565 ?
F5 F2 C35 F5 -9.3(6) 7_565 . . . ?
F5 F2 C35 C69 111.8(12) 7_565 . . . ?
F5 F5 C35 F2 13.9(9) 7_565 . . . ?
F5 F5 C35 F2 165.4(9) 7_565 . . 7_565 ?
F5 F5 C35 F3 71.5(9) 7_565 . . 7_565 ?
F5 F5 C35 F3 127.1(12) 7_565 . . . ?
F5 F5 C35 C69 -99.4(6) 7_565 . . . ?
F5 C35 C69 O2 158.6(7) 7_565 . . . ?
F5 C35 C69 O2 -158.6(7) . . . . ?
F5 C35 C69 O3 -21.4(7) 7_565 . . . ?
F5 C35 C69 O3 21.4(7) . . . . ?
O5 C21 C45 F6 -158.1(12) . . . 7_575 ?
O5 C21 C45 F6 -33.5(19) . . . . ?
O5 C21 C45 F6 33.5(19) 7_575 . . 7_575 ?
O5 C21 C45 F6 158.1(12) 7_575 . . . ?
O5 C21 C45 F7 -84.2(13) 7_575 . . . ?
O5 C21 C45 F7 84.2(13) . . . . ?
N1 C1 C4 C6 0.0 . . . . ?
C1 N1 C10 C8 0.0 . . . . ?
C1 C4 C6 C8 0.0 . . . . ?
C1 C4 C6 C48 -178.3(5) . . . . ?
C4 C6 C8 C10 0.0 . . . . ?
C4 C6 C48 C46 -147.7(3) . . . . ?
C4 C6 C48 C50 31.8(5) . . . . ?
C6 C8 C10 N1 0.0 . . . . ?
C6 C48 C50 C52 -179.5(5) . . . . ?
C8 C6 C48 C46 34.0(5) . . . . ?
C8 C6 C48 C50 -146.5(3) . . . . ?
C10 N1 C1 C4 0.0 . . . . ?
N3 C32 C34 C36 0.0 . . . . ?
C32 N3 C40 C38 0.0 . . . . ?
C32 C34 C36 C38 0.0 . . . . ?
C32 C34 C36 C68 178.2(7) . . . . ?
C34 C36 C38 C40 0.0 . . . . ?
C34 C36 C68 C70 -149.6(4) . . . . ?
C34 C36 C68 C19 28.6(7) . . . . ?
C36 C38 C40 N3 0.0 . . . . ?
C36 C68 C70 C71 178.3(6) . . . . ?
C36 C68 C19 C37 -178.3(6) . . . . ?
C38 C36 C68 C70 28.5(7) . . . . ?
C38 C36 C68 C19 -153.2(4) . . . . ?
C40 N3 C32 C34 0.0 . . . . ?
N4 C12 C14 C16 0.0 . . . . ?
C12 N4 C20 C18 0.0 . . . . ?
C12 C14 C16 C18 0.0 . . . . ?
C12 C14 C16 C9 176.0(5) . . . . ?
C14 C16 C18 C20 0.0 . . . . ?
C14 C16 C9 C71 155.6(3) . . . . ?
C14 C16 C9 C37 -25.3(6) . . . . ?
C16 C18 C20 N4 0.0 . . . . ?
C16 C9 C37 C19 -179.1(6) . . . . ?
C18 C16 C9 C71 -28.3(6) . . . . ?
C18 C16 C9 C37 150.8(4) . . . . ?
C20 N4 C12 C14 0.0 . . . . ?
N5 C2 C65 C29 -8(2) . . . . ?
N6 C22 C24 C26 0.0 . . . . ?
C22 N6 C30 C28 0.0 . . . . ?
C22 C24 C26 C28 0.0 . . . . ?
C22 C24 C26 C42 176.7(5) . . . . ?
C24 C26 C28 C30 0.0 . . . . ?
C24 C26 C42 C44 -30.2(6) . . . . ?
C24 C26 C42 C52 149.8(3) . . . . ?
C26 C28 C30 N6 0.0 . . . . ?
C26 C42 C44 C46 180.0(5) . . . . ?
C26 C42 C52 C50 -180.0(5) . . . . ?
C28 C26 C42 C44 146.5(3) . . . . ?
C28 C26 C42 C52 -33.5(5) . . . . ?
C30 N6 C22 C24 0.0 . . . . ?
C2 N5 C2 C65 3.6(15) 7_565 . . . ?
C7 C29 C65 C2 -164.3(17) . . . . ?
C13 C23 C27 C17 -86.4(11) . . . . ?
C13 C23 C27 C17 86.4(11) . . . 7_565 ?
C13 C23 C47 C51 0.000(1) . . . . ?
C23 C13 C25 N2 0.000(1) . . . . ?
C23 C47 C51 N2 0.000(1) . . . . ?
C25 N2 C51 C47 0.000(1) . . . . ?
C25 C13 C23 C27 180.000(1) . . . . ?
C25 C13 C23 C47 0.000(1) . . . . ?
C27 C17 C67 C7 -1.6(15) . . . . ?
C27 C23 C47 C51 180.000(1) . . . . ?
C29 C7 C67 C17 172.6(19) . . . . ?
C42 C26 C28 C30 -176.7(5) . . . . ?
C42 C44 C46 C48 0.0 . . . . ?
C44 C42 C52 C50 0.0 . . . . ?
C44 C46 C48 C6 179.5(5) . . . . ?
C44 C46 C48 C50 0.0 . . . . ?
C46 C48 C50 C52 0.0 . . . . ?
C48 C6 C8 C10 178.3(5) . . . . ?
C48 C50 C52 C42 0.0 . . . . ?
C52 C42 C44 C46 0.0 . . . . ?
C47 C23 C27 C17 -93.6(11) . . . 7_565 ?
C47 C23 C27 C17 93.6(11) . . . . ?
C51 N2 C25 C13 0.000(1) . . . . ?
C65 C29 C65 C2 13(4) 7_565 . . . ?
C67 C7 C29 C65 -1(3) 7_565 . . . ?
C67 C7 C29 C65 177.5(17) . . . . ?
C67 C7 C29 C65 1(3) . . . 7_565 ?
C67 C7 C29 C65 -177.5(17) 7_565 . . 7_565 ?
C67 C7 C67 C17 -9.1(19) 7_565 . . . ?
C67 C17 C27 C17 12.3(18) . . . 7_565 ?
C67 C17 C27 C23 -174.8(16) . . . . ?
C68 C36 C38 C40 -178.2(7) . . . . ?
C68 C70 C71 C9 0.0 . . . . ?
C70 C68 C19 C37 0.0 . . . . ?
C70 C71 C9 C16 179.1(6) . . . . ?
C70 C71 C9 C37 0.0 . . . . ?
C71 C9 C37 C19 0.0 . . . . ?
C9 C16 C18 C20 -176.0(5) . . . . ?
C9 C37 C19 C68 0.0 . . . . ?
C19 C68 C70 C71 0.0 . . . . ?

loop_
_smtbx_masks_void_nr
_smtbx_masks_void_average_x
_smtbx_masks_void_average_y
_smtbx_masks_void_average_z
_smtbx_masks_void_volume
_smtbx_masks_void_count_electrons
_smtbx_masks_void_content
1 0.000 -0.935 0.500 2466.5 568.0 '4 CF3COO,8 C4H9NO'
2 0.500 -0.280 0.000 2466.5 568.0 '4 CF3COO,8 C4H9NO'
